data_4344275
loop_
_publ_author_name
'Drewes, D.'
'Limanski, E.M.'
'Krebs, B.'

_publ_section_title
;
 The first sandwich-type heteropolytungstates consisting of trivacant
 gallium(III) substituted Keggin fragments
;
_journal_name_full 'Inorganic Chemistry'
_journal_page_first 1542
_journal_page_last 1546
_journal_volume 44
_journal_year 2005
_chemical_formula_sum 'Cu4 Ga2 H64 N4 Na9 O92 W18'
_chemical_name_systematic '(N H4)4 Na9 (Cu4 (H2 O)2 (Ga W9 O34)2) (H2 O)22'
_space_group_IT_number 56
_symmetry_space_group_name_Hall '-P 2ab 2ac'
_symmetry_space_group_name_H-M 'P c c n'
_cell_angle_alpha 90
_cell_angle_beta 90
_cell_angle_gamma 90
_cell_formula_units_Z 4
_cell_length_a 21.81
_cell_length_b 17.91
_cell_length_c 20.36
_cell_volume 7952.964
_citation_journal_id_ASTM INOCAJ
_cod_data_source_file Drewes_INOCAJ_2005_1851.cif
_cod_data_source_block H64Cu4Ga2N4Na9O92W18
_cod_original_formula_sum 'H64 Cu4 Ga2 N4 Na9 O92 W18'
_cod_database_code 4344275

loop_
_symmetry_equiv_pos_as_xyz
x,y,z
-x+1/2,-y+1/2,z
x+1/2,-y,-z+1/2
-x,y+1/2,-z+1/2
-x,-y,-z
x-1/2,y-1/2,-z
-x-1/2,y,z-1/2
x,-y-1/2,z-1/2

loop_
_atom_site_label
_atom_site_type_symbol
_atom_site_fract_x
_atom_site_fract_y
_atom_site_fract_z
_atom_site_occupancy
_atom_site_U_iso_or_equiv
O18 O-2 0.516 0.8155 -0.0602 1 0.0
Cu1 Cu+2 0.57023 0.49727 0.00088 1 0.0
O7 O-2 0.5132 0.925 0.1495 1 0.0
O45 O-2 0.7062 1.057 0.0235 0.5 0.0
O48 O-2 0.669 0.965 -0.1515 0.5 0.0
O32 O-2 0.3874 0.4541 0.224 1 0.0
O15 O-2 0.4381 0.6325 0.1232 1 0.0
N2 N-3 0.5013 0.9214 -0.1585 1 0.0
O8 O-2 0.451 0.8583 0.0449 1 0.0
O25 O-2 0.3387 0.5605 0.1413 1 0.0
Ga1 Ga+3 0.50684 0.64028 0.07156 1 0.0
O14 O-2 0.4063 0.6077 0.2441 1 0.0
O40 O-2 0.8059 0.3601 0.17 1 0.0
Na4 Na+1 0.6914 0.9394 -0.0349 1 0.0
N1 N-3 0.6622 0.3729 0.3592 1 0.0
O3 O-2 0.6686 0.6937 0.1681 1 0.0
O9 O-2 0.5784 0.8546 0.0483 1 0.0
O10 O-2 0.4517 0.7858 0.1585 1 0.0
O28 O-2 0.6677 0.5485 0.1453 1 0.0
O6 O-2 0.5728 0.6284 0.1271 1 0.0
O35 O-2 0.5066 0.6482 -0.1809 1 0.0
O13 O-2 0.3465 0.7044 0.1621 1 0.0
W4 W+6 0.58959 0.77166 -0.02318 1 0.0
O5 O-2 0.5057 0.6925 0.2361 1 0.0
W6 W+6 0.34709 0.64699 0.07904 1 0.0
O33 O-2 0.4339 0.4772 0.0997 1 0.0
O19 O-2 0.6398 0.724 0.0441 1 0.0
O49 O-2 0.58 0.996 -0.007 0.5 0.0
O38 O-2 0.7288 0.858 0.234 1 0.0
O50 O-2 0.5927 1.005 0.0127 0.5 0.0
O34 O-2 0.5044 0.5734 0.0038 1 0.0
O31 O-2 0.5015 0.5251 0.2008 1 0.0
O39 O-2 0.8466 0.5372 0.1417 1 0.0
Na1 Na+1 0.6755 0.8354 0.3374 1 0.0
W1 W+6 0.59278 0.70031 0.21611 1 0.0
O26 O-2 0.7439 0.6341 0.0657 1 0.0
O4 O-2 0.6008 0.599 0.2473 1 0.0
O21 O-2 0.4451 0.6923 -0.0686 1 0.0
O1 O-2 0.6189 0.7456 0.2856 1 0.0
O17 O-2 0.5858 0.6908 -0.0712 1 0.0
O43 O-2 0.7498 0.4755 0.2593 1 0.0
W5 W+6 0.4383 0.77674 -0.02469 1 0.0
O30 O-2 0.5684 0.475 0.1001 1 0.0
W8 W+6 0.58706 0.51914 0.178 1 0.0
Na2 Na+1 0.8293 0.6722 0.1265 1 0.0
O11 O-2 0.5114 0.7356 0.0415 1 0.0
Cu2 Cu+2 0.50688 0.61221 -0.08858 1 0.0
O24 O-2 0.3724 0.5819 0.0164 1 0.0
O27 O-2 0.6351 0.5734 0.0192 1 0.0
O23 O-2 0.2681 0.6566 0.0637 1 0.0
O41 O-2 0.733 1.04 0.023 0.5 0.0
Na3 Na+1 0.7529 0.4675 0.1373 1 0.0
O44 O-2 0.647 0.978 -0.139 0.5 0.0
O20 O-2 0.3888 0.8304 -0.0697 1 0.0
O12 O-2 0.3943 0.7576 0.2793 1 0.0
W2 W+6 0.51264 0.84031 0.10782 1 0.0
O29 O-2 0.6091 0.4456 0.2273 1 0.0
O47 O-2 0.6842 0.3532 0.2371 1 0.0
O22 O-2 0.3795 0.7327 0.0372 1 0.0
W3 W+6 0.4221 0.70775 0.21191 1 0.0
O42 O-2 0.6783 0.366 0.1187 1 0.0
Na5 Na+1 0.25 0.75 0.231 1 0.0
O37 O-2 0.75 0.75 0.3835 1 0.0
O16 O-2 0.6458 0.8248 -0.0613 1 0.0
O46 O-2 0.7205 0.272 0.1673 0.5 0.0
O2 O-2 0.569 0.7832 0.1629 1 0.0
W7 W+6 0.66553 0.63263 0.0834 1 0.0
O36 O-2 0.7115 0.9292 0.4111 1 0.0
W9 W+6 0.4163 0.52608 0.17689 1 0.0
